data_7241002
loop_
_publ_author_name
'Wu, Wen Xin'
'Wang, Hui'
'Jin, Wei Jun'

_publ_section_title
;
 Locked guest PAHs by soft--cavity--type host assembled via halogen bond
 to form luminescent cocrystals
;
_journal_name_full CrystEngComm
_journal_paper_doi 10.1039/D0CE00965B
_journal_year 2020
_chemical_formula_moiety '2(C6 F4 I2), C18 H12, 2(C11 H9 N O)'
_chemical_formula_sum 'C52 H30 F8 I4 N2 O2'
_chemical_formula_weight 1374.38
_space_group_crystal_system monoclinic
_space_group_IT_number 14
_space_group_name_Hall '-P 2ybc'
_space_group_name_H-M_alt 'P 1 21/c 1'
_atom_sites_solution_hydrogens geom
_atom_sites_solution_primary direct
_audit_creation_date 2020-07-27
_audit_creation_method
;
Olex2 1.2
(compiled 2018.05.29 svn.r3508 for OlexSys, GUI svn.r5506)
;
_audit_update_record
;
2020-08-03 deposited with the CCDC.	2020-08-03 downloaded from the CCDC.
;
_cell_angle_alpha 90
_cell_angle_beta 114.181(3)
_cell_angle_gamma 90
_cell_formula_units_Z 8
_cell_length_a 17.8703(5)
_cell_length_b 34.1971(7)
_cell_length_c 17.3770(4)
_cell_measurement_reflns_used 7602
_cell_measurement_temperature 292.49(10)
_cell_measurement_theta_max 73.0320
_cell_measurement_theta_min 4.7230
_cell_volume 9687.5(5)
_computing_cell_refinement 'CrysAlisPro 1.171.39.6a (Rigaku OD, 2015)'
_computing_data_collection 'CrysAlisPro 1.171.39.6a (Rigaku OD, 2015)'
_computing_data_reduction 'CrysAlisPro 1.171.39.6a (Rigaku OD, 2015)'
_computing_molecular_graphics 'Olex2 (Dolomanov et al., 2009)'
_computing_publication_material 'Olex2 (Dolomanov et al., 2009)'
_computing_structure_refinement 'ShelXL (Sheldrick, 2015)'
_computing_structure_solution 'XS (Sheldrick, 2008)'
_diffrn_ambient_environment air
_diffrn_ambient_temperature 292.49(10)
_diffrn_detector 'CCD plate'
_diffrn_detector_area_resol_mean 5.3127
_diffrn_detector_type AtlasS2
_diffrn_measured_fraction_theta_full 0.999
_diffrn_measured_fraction_theta_max 0.974
_diffrn_measurement_details
;
List of Runs (angles in degrees, time in seconds):

  # Type    Start    End  Width  t~exp~   \w     \q     \k     \f   Frames
#--------------------------------------------------------------------------
  1  \w    -57.00  30.00   1.00    3.00    --  -41.49  57.00 -90.00   87
  2  \w   -103.00 -76.00   1.00    3.00    --  -41.49 -57.00-150.00   27
  3  \w   -114.00 -13.00   1.00    3.00    --  -41.49 -57.00   0.00  101
  4  \w   -110.00 -83.00   1.00    3.00    --  -41.49 -37.00  90.00   27
  5  \w     60.00 103.00   1.00    3.00    --  107.52 -30.00  30.00   43
  6  \w     88.00 165.00   1.00    3.00    --  107.52  30.00 -90.00   77
  7  \w    114.00 149.00   1.00    3.00    --  107.52  77.00-180.00   35
  8  \w     90.00 177.00   1.00    3.00    --  107.52  61.00 -30.00   87
  9  \w     34.00 130.00   1.00    3.00    --  107.52 -45.00-180.00   96
 10  \w     29.00 102.00   1.00    3.00    --  107.52 -94.00  60.00   73
;
_diffrn_measurement_device 'four-circle diffractometer'
_diffrn_measurement_device_type 'SuperNova, Dual, Cu at home/near, AtlasS2'
_diffrn_measurement_method '\w scans'
_diffrn_orient_matrix_type 'CrysAlisPro convention (1999,Acta A55,543-557)'
_diffrn_orient_matrix_UB_11 0.0854901000
_diffrn_orient_matrix_UB_12 -0.0145748000
_diffrn_orient_matrix_UB_13 0.0113868000
_diffrn_orient_matrix_UB_21 -0.0029766000
_diffrn_orient_matrix_UB_22 -0.0315735000
_diffrn_orient_matrix_UB_23 0.0619537000
_diffrn_orient_matrix_UB_31 -0.0401508000
_diffrn_orient_matrix_UB_32 -0.0286146000
_diffrn_orient_matrix_UB_33 -0.0740416000
_diffrn_radiation_monochromator mirror
_diffrn_radiation_probe x-ray
_diffrn_radiation_type CuK\a
_diffrn_radiation_wavelength 1.54184
_diffrn_reflns_av_R_equivalents 0.0478
_diffrn_reflns_av_unetI/netI 0.0622
_diffrn_reflns_Laue_measured_fraction_full 0.999
_diffrn_reflns_Laue_measured_fraction_max 0.974
_diffrn_reflns_limit_h_max 20
_diffrn_reflns_limit_h_min -22
_diffrn_reflns_limit_k_max 29
_diffrn_reflns_limit_k_min -41
_diffrn_reflns_limit_l_max 20
_diffrn_reflns_limit_l_min -21
_diffrn_reflns_number 37327
_diffrn_reflns_point_group_measured_fraction_full 0.999
_diffrn_reflns_point_group_measured_fraction_max 0.974
_diffrn_reflns_theta_full 67.684
_diffrn_reflns_theta_max 73.321
_diffrn_reflns_theta_min 3.746
_diffrn_source 'micro-focus sealed X-ray tube'
_diffrn_source_type 'SuperNova (Cu) X-ray Source'
_exptl_absorpt_coefficient_mu 20.846
_exptl_absorpt_correction_T_max 1.00000
_exptl_absorpt_correction_T_min 0.29749
_exptl_absorpt_correction_type multi-scan
_exptl_absorpt_process_details
;
CrysAlisPro 1.171.39.6a (Rigaku Oxford Diffraction, 2015)
Empirical absorption correction using spherical harmonics,
 implemented in SCALE3 ABSPACK scaling algorithm.
;
_exptl_crystal_colour colourless
_exptl_crystal_colour_primary colourless
_exptl_crystal_density_diffrn 1.885
_exptl_crystal_description block
_exptl_crystal_F_000 5248
_exptl_crystal_size_max 0.1
_exptl_crystal_size_mid 0.1
_exptl_crystal_size_min 0.05
_refine_diff_density_max 1.015
_refine_diff_density_min -2.005
_refine_diff_density_rms 0.138
_refine_ls_extinction_coef 0.000049(6)
_refine_ls_extinction_expression Fc^*^=kFc[1+0.001xFc^2^\l^3^/sin(2\q)]^-1/4^
_refine_ls_extinction_method 'SHELXL-2014/7 (Sheldrick 2014'
_refine_ls_goodness_of_fit_ref 1.029
_refine_ls_hydrogen_treatment constr
_refine_ls_matrix_type full
_refine_ls_number_parameters 1214
_refine_ls_number_reflns 18962
_refine_ls_number_restraints 48
_refine_ls_restrained_S_all 1.035
_refine_ls_R_factor_all 0.0964
_refine_ls_R_factor_gt 0.0637
_refine_ls_shift/su_max 0.002
_refine_ls_shift/su_mean 0.000
_refine_ls_structure_factor_coef Fsqd
_refine_ls_weighting_details 'w=1/[\s^2^(Fo^2^)+(0.0892P)^2^] where P=(Fo^2^+2Fc^2^)/3'
_refine_ls_weighting_scheme calc
_refine_ls_wR_factor_gt 0.1593
_refine_ls_wR_factor_ref 0.1927
_reflns_Friedel_coverage 0.000
_reflns_number_gt 12292
_reflns_number_total 18962
_reflns_threshold_expression 'I > 2\s(I)'
_cod_data_source_file d0ce00965b2.cif
_cod_data_source_block 20170301b
_cod_depositor_comments
;

2024-11-08
Z value and formula fixed to values more according to usual
chemical conventions.                 miguel
;
_cod_original_formula_sum 'C104 H60 F16 I8 N4 O4'
_cod_original_formula_weight 2748.76
_cod_original_formula_moiety '4(C6 F4 I2), 2(C18 H12), 4(C11 H9 N O)'
_cod_original_formula_units_Z 4
_cod_original_cell_volume 9687.5(4)
_cod_database_code 7241002
_shelx_shelxl_version_number 2014/7
_chemical_oxdiff_formula c1h1n1o1i1f1
_shelx_space_group_comment
;
The symmetry employed for this shelxl refinement is uniquely defined
by the following loop, which should always be used as a source of
symmetry information in preference to the above space-group names.
They are only intended as comments.
;
_reflns_odcompleteness_completeness 99.92
_reflns_odcompleteness_iscentric 1
_reflns_odcompleteness_theta 67.13
_olex2_refinement_description
;
1. Fixed Uiso
 At 1.2 times of:
  All C(H) groups
2. Uiso/Uaniso restraints and constraints
Uanis(C41) \\sim Ueq, Uanis(C43) \\sim Ueq, Uanis(C42) \\sim Ueq, Uanis(C44)
\\sim Ueq, Uanis(C46) \\sim Ueq, Uanis(C45) \\sim Ueq: with sigma of 0.01 and
sigma for terminal atoms of 0.02
Uanis(C52) \\sim Ueq, Uanis(C63) \\sim Ueq: with sigma of 0.01 and sigma for
terminal atoms of 0.02
3.a Aromatic/amide H refined with riding coordinates:
 C75(H75), C86(H86), C85(H85), C82(H82), C73(H73), C76(H76), C79(H79),
 C74(H74), C81(H81), C80(H80), C102(H102), C100(H100), C99(H99), C90(H90),
 C34(H34), C35(H35), C88(H88), C32(H32), C89(H89), C96(H96), C33(H33), C36(H36),
  C56(H56), C101(H101), C69(H69), C87(H87), C42(H42), C43(H43), C44(H44),
 C45(H45), C46(H46), C59(H59), C53(H53), C38(H38), C55(H55), C37(H37), C67(H67),
  C39(H39), C58(H58), C70(H70), C27(H27), C28(H28), C54(H54), C51(H51),
 C29(H29), C26(H26), C25(H25), C95(H95), C68(H68), C52(H52), C94(H94), C93(H93),
  C48(H48), C47(H47), C57(H57), C64(H64), C66(H66), C62(H62), C65(H65), C63(H63)
3.b Fitted hexagon refined as free rotating group:
 C41(C42,C43,C44,C45,C46)
;
_olex2_submission_special_instructions 'No special instructions were received'
_oxdiff_exptl_absorpt_empirical_details
;
Empirical correction (ABSPACK) includes:
- Absorption correction using spherical harmonics
- Frame scaling
;
_oxdiff_exptl_absorpt_empirical_full_max 2.047
_oxdiff_exptl_absorpt_empirical_full_min 0.514

loop_
_space_group_symop_operation_xyz
'x, y, z'
'-x, y+1/2, -z+1/2'
'-x, -y, -z'
'x, -y-1/2, z-1/2'

loop_
_atom_site_label
_atom_site_type_symbol
_atom_site_fract_x
_atom_site_fract_y
_atom_site_fract_z
_atom_site_U_iso_or_equiv
_atom_site_adp_type
_atom_site_occupancy
_atom_site_site_symmetry_order
_atom_site_calc_flag
_atom_site_refinement_flags_posn
_atom_site_refinement_flags_adp
_atom_site_refinement_flags_occupancy
_atom_site_disorder_assembly
_atom_site_disorder_group
I2 I 0.29629(3) 0.54303(2) 0.17462(3) 0.05755(16) Uani 1 1 d . . . . .
I3 I 0.07310(3) 0.54441(2) -0.05416(3) 0.05916(16) Uani 1 1 d . . . . .
I1 I 0.56288(3) 0.67946(2) 0.45359(3) 0.05533(15) Uani 1 1 d . . . . .
I4 I -0.20683(3) 0.68037(2) -0.31947(4) 0.05963(16) Uani 1 1 d . . . . .
F1 F 0.5596(3) 0.58539(14) 0.4504(3) 0.0780(16) Uani 1 1 d . . . . .
F6 F -0.2080(3) 0.58693(14) -0.3091(3) 0.0689(14) Uani 1 1 d . . . . .
F4 F 0.4034(3) 0.68823(12) 0.2806(4) 0.0729(15) Uani 1 1 d . . . . .
F8 F 0.0813(3) 0.63835(15) -0.0718(3) 0.0731(14) Uani 1 1 d . . . . .
F3 F 0.3039(3) 0.63668(14) 0.1734(3) 0.0737(15) Uani 1 1 d . . . . .
F2 F 0.4585(3) 0.53403(12) 0.3451(3) 0.0810(17) Uani 1 1 d . . . . .
F7 F -0.0261(3) 0.68942(13) -0.1716(4) 0.0740(15) Uani 1 1 d . . . . .
C1 C 0.4846(5) 0.6388(2) 0.3688(5) 0.0445(17) Uani 1 1 d . . . . .
F5 F -0.1024(3) 0.53595(12) -0.2066(3) 0.0704(14) Uani 1 1 d . . . . .
C4 C 0.3782(5) 0.5832(2) 0.2566(5) 0.0448(17) Uani 1 1 d . . . . .
C12 C 0.0086(5) 0.6251(2) -0.1310(5) 0.0490(18) Uani 1 1 d . . . . .
C5 C 0.3663(5) 0.6237(2) 0.2414(5) 0.0487(18) Uani 1 1 d . . . . .
C6 C 0.4184(5) 0.64991(19) 0.2970(5) 0.0465(18) Uani 1 1 d . . . . .
C10 C -0.1204(5) 0.6401(2) -0.2433(5) 0.0481(18) Uani 1 1 d . . . . .
C8 C -0.0816(5) 0.5739(2) -0.1977(5) 0.0477(18) Uani 1 1 d . . . . .
C3 C 0.4442(5) 0.5728(2) 0.3270(5) 0.055(2) Uani 1 1 d . . . . .
C2 C 0.4955(5) 0.5988(2) 0.3824(5) 0.0472(18) Uani 1 1 d . . . . .
C9 C -0.1363(4) 0.6004(2) -0.2505(5) 0.0473(18) Uani 1 1 d . . . . .
C7 C -0.0074(5) 0.5851(2) -0.1363(5) 0.0475(18) Uani 1 1 d . . . . .
C11 C -0.0465(5) 0.6518(2) -0.1826(5) 0.0522(19) Uani 1 1 d . . . . .
I7 I 0.07871(3) 0.42737(2) 0.44585(3) 0.05632(16) Uani 1 1 d . . . . .
I8 I -0.18898(3) 0.28807(2) 0.17804(4) 0.05995(16) Uani 1 1 d . . . . .
F11 F -0.1913(3) 0.38107(14) 0.1800(3) 0.0778(16) Uani 1 1 d . . . . .
F9 F 0.0808(3) 0.33361(14) 0.4447(3) 0.0795(16) Uani 1 1 d . . . . .
F12 F -0.0905(3) 0.43414(12) 0.2827(4) 0.0748(15) Uani 1 1 d . . . . .
F10 F -0.0192(4) 0.28067(12) 0.3439(4) 0.0840(18) Uani 1 1 d . . . . .
C22 C -0.1077(5) 0.3287(2) 0.2597(5) 0.0481(18) Uani 1 1 d . . . . .
C19 C -0.0014(5) 0.38543(19) 0.3663(5) 0.0456(17) Uani 1 1 d . . . . .
C23 C -0.1248(5) 0.3692(2) 0.2461(5) 0.0507(19) Uani 1 1 d . . . . .
C24 C -0.0717(5) 0.3960(2) 0.2991(5) 0.052(2) Uani 1 1 d . . . . .
C20 C 0.0138(5) 0.3458(2) 0.3795(5) 0.0516(19) Uani 1 1 d . . . . .
C21 C -0.0388(5) 0.3186(2) 0.3277(5) 0.053(2) Uani 1 1 d . . . . .
I6 I 0.31026(4) 0.06918(2) 0.17729(4) 0.06470(17) Uani 1 1 d . . . . .
I5 I 0.58564(4) 0.20705(2) 0.44177(3) 0.06243(17) Uani 1 1 d . . . . .
F13 F 0.3099(3) 0.16269(16) 0.1817(3) 0.0768(15) Uani 1 1 d . . . . .
F14 F 0.4132(3) 0.21466(13) 0.2829(3) 0.0717(14) Uani 1 1 d . . . . .
F16 F 0.4847(3) 0.06068(14) 0.3353(4) 0.0854(17) Uani 1 1 d . . . . .
F15 F 0.5899(3) 0.11296(16) 0.4350(3) 0.0849(17) Uani 1 1 d . . . . .
C17 C 0.3801(5) 0.1491(2) 0.2441(5) 0.0508(19) Uani 1 1 d . . . . .
C13 C 0.5054(5) 0.1656(2) 0.3620(5) 0.0487(18) Uani 1 1 d . . . . .
C16 C 0.3947(5) 0.1098(2) 0.2556(5) 0.053(2) Uani 1 1 d . . . . .
C18 C 0.4341(5) 0.1764(2) 0.2965(6) 0.053(2) Uani 1 1 d . . . . .
C14 C 0.5204(5) 0.1258(3) 0.3728(6) 0.058(2) Uani 1 1 d . . . . .
C15 C 0.4657(5) 0.0986(2) 0.3208(6) 0.056(2) Uani 1 1 d . . . . .
C83 C -0.0243(4) 0.1547(2) 0.2823(4) 0.0429(16) Uani 1 1 d . . . . .
C77 C -0.0052(4) 0.08487(17) 0.2547(4) 0.0380(15) Uani 1 1 d . . . . .
C72 C 0.0417(4) 0.09550(18) 0.2098(4) 0.0346(14) Uani 1 1 d . . . . .
C71 C 0.0553(4) 0.13738(18) 0.1984(4) 0.0373(15) Uani 1 1 d . . . . .
C75 C 0.0140(5) 0.0170(2) 0.2279(5) 0.057(2) Uani 1 1 d . . . . .
H75 H 0.0048 -0.0094 0.2340 0.068 Uiso 1 1 calc R . . . .
C86 C 0.0815(6) 0.2160(2) 0.1780(5) 0.068(3) Uani 1 1 d . . . . .
H86 H 0.0901 0.2423 0.1707 0.082 Uiso 1 1 calc R . . . .
C85 C 0.0385(5) 0.2056(2) 0.2230(5) 0.061(2) Uani 1 1 d . . . . .
H85 H 0.0183 0.2250 0.2468 0.073 Uiso 1 1 calc R . . . .
C84 C 0.0232(4) 0.16566(19) 0.2350(4) 0.0427(16) Uani 1 1 d . . . . .
C78 C -0.0383(4) 0.1146(2) 0.2918(4) 0.0415(16) Uani 1 1 d . . . . .
C82 C -0.0582(5) 0.1818(3) 0.3190(5) 0.061(2) Uani 1 1 d . . . . .
H82 H -0.0508 0.2083 0.3123 0.074 Uiso 1 1 calc R . . . .
C73 C 0.0739(5) 0.0665(2) 0.1758(4) 0.0476(18) Uani 1 1 d . . . . .
H73 H 0.1053 0.0736 0.1466 0.057 Uiso 1 1 calc R . . . .
C76 C -0.0186(5) 0.0443(2) 0.2625(5) 0.0524(19) Uani 1 1 d . . . . .
H76 H -0.0498 0.0364 0.2913 0.063 Uiso 1 1 calc R . . . .
C79 C -0.0843(5) 0.1042(3) 0.3381(5) 0.056(2) Uani 1 1 d . . . . .
H79 H -0.0938 0.0779 0.3443 0.067 Uiso 1 1 calc R . . . .
C74 C 0.0601(5) 0.0274(2) 0.1844(5) 0.053(2) Uani 1 1 d . . . . .
H74 H 0.0818 0.0083 0.1612 0.063 Uiso 1 1 calc R . . . .
C81 C -0.1013(6) 0.1712(3) 0.3638(6) 0.078(3) Uani 1 1 d . . . . .
H81 H -0.1219 0.1904 0.3878 0.094 Uiso 1 1 calc R . . . .
C80 C -0.1154(5) 0.1321(3) 0.3744(5) 0.067(2) Uani 1 1 d . . . . .
H80 H -0.1451 0.1248 0.4053 0.081 Uiso 1 1 calc R . . . .
C103 C 0.5092(4) 0.34268(18) 0.2428(4) 0.0357(14) Uani 1 1 d . . . . .
C102 C 0.4955(5) 0.30307(19) 0.2552(5) 0.0487(18) Uani 1 1 d . . . . .
H102 H 0.4645 0.2967 0.2852 0.058 Uiso 1 1 calc R . . . .
C104 C 0.4752(4) 0.37420(18) 0.2757(4) 0.0358(14) Uani 1 1 d . . . . .
C49 C -0.1823(4) 0.3985(3) 0.4342(4) 0.0476(18) Uani 1 1 d . . . . .
C50 C -0.1844(4) 0.3548(3) 0.4381(5) 0.054(2) Uani 1 1 d . . . . .
C61 C 0.3146(5) 0.1072(2) 0.4363(4) 0.0482(18) Uani 1 1 d . . . . .
N2 N -0.1805(4) 0.54666(19) -0.0660(4) 0.0473(15) Uani 1 1 d . . . . .
C31 C 0.3082(4) 0.6182(2) 0.4381(4) 0.0395(15) Uani 1 1 d . . . . .
C100 C 0.5719(5) 0.2825(2) 0.1776(5) 0.0511(19) Uani 1 1 d . . . . .
H100 H 0.5923 0.2626 0.1553 0.061 Uiso 1 1 calc R . . . .
N1 N 0.3114(4) 0.7003(2) 0.4346(4) 0.0534(17) Uani 1 1 d . . . . .
C92 C 0.5381(4) 0.4225(2) 0.2127(5) 0.0471(18) Uani 1 1 d . . . . .
C99 C 0.5859(5) 0.3206(2) 0.1646(5) 0.0470(17) Uani 1 1 d . . . . .
H99 H 0.6168 0.3263 0.1340 0.056 Uiso 1 1 calc R . . . .
C30 C 0.3065(4) 0.5751(2) 0.4410(4) 0.0433(17) Uani 1 1 d . . . . .
C90 C 0.4547(5) 0.4431(2) 0.2916(5) 0.054(2) Uani 1 1 d . . . . .
H90 H 0.4626 0.4691 0.2812 0.065 Uiso 1 1 calc R . . . .
C40 C -0.1919(4) 0.6279(2) -0.0630(4) 0.0444(17) Uani 1 1 d . . . . .
C34 C 0.3646(5) 0.6807(2) 0.5007(6) 0.066(3) Uani 1 1 d . . . . .
H34 H 0.4027 0.6944 0.5459 0.079 Uiso 1 1 calc R . . . .
C97 C 0.5700(4) 0.3924(2) 0.1797(4) 0.0441(17) Uani 1 1 d . . . . .
C35 C 0.3644(5) 0.6405(2) 0.5031(5) 0.064(2) Uani 1 1 d . . . . .
H35 H 0.4031 0.6278 0.5498 0.077 Uiso 1 1 calc R . . . .
C88 C 0.3963(5) 0.3963(3) 0.3528(5) 0.055(2) Uani 1 1 d . . . . .
H88 H 0.3653 0.3904 0.3832 0.066 Uiso 1 1 calc R . . . .
C32 C 0.2564(5) 0.6400(2) 0.3696(6) 0.074(3) Uani 1 1 d . . . . .
H32 H 0.2185 0.6271 0.3227 0.089 Uiso 1 1 calc R . . . .
C89 C 0.4100(5) 0.4349(2) 0.3367(5) 0.061(2) Uani 1 1 d . . . . .
H89 H 0.3885 0.4552 0.3570 0.073 Uiso 1 1 calc R . . . .
C96 C 0.6161(6) 0.4018(3) 0.1348(6) 0.069(2) Uani 1 1 d . . . . .
H96 H 0.6383 0.3819 0.1143 0.083 Uiso 1 1 calc R . . . .
C91 C 0.4897(4) 0.41360(19) 0.2597(4) 0.0415(16) Uani 1 1 d . . . . .
C33 C 0.2597(7) 0.6801(3) 0.3693(6) 0.090(4) Uani 1 1 d . . . . .
H33 H 0.2245 0.6935 0.3218 0.108 Uiso 1 1 calc R . . . .
C36 C -0.1247(5) 0.6078(2) -0.0065(5) 0.057(2) Uani 1 1 d . . . . .
H36 H -0.0814 0.6216 0.0335 0.068 Uiso 1 1 calc R . . . .
C98 C 0.5555(4) 0.35132(18) 0.1960(4) 0.0342(14) Uani 1 1 d . . . . .
C56 C -0.2402(7) 0.4200(3) 0.3720(7) 0.110(5) Uani 1 1 d . . . . .
H56 H -0.2810 0.4070 0.3277 0.133 Uiso 1 1 calc R . . . .
C101 C 0.5276(5) 0.2736(2) 0.2234(5) 0.058(2) Uani 1 1 d . . . . .
H101 H 0.5190 0.2476 0.2332 0.070 Uiso 1 1 calc R . . . .
C69 C 0.1133(6) 0.1873(3) 0.1423(6) 0.068(2) Uani 1 1 d . . . . .
H69 H 0.1429 0.1946 0.1114 0.081 Uiso 1 1 calc R . . . .
C87 C 0.4297(4) 0.3668(2) 0.3226(4) 0.0496(18) Uani 1 1 d . . . . .
H87 H 0.4214 0.3410 0.3340 0.059 Uiso 1 1 calc R . . . .
C41 C -0.2003(4) 0.67123(13) -0.0581(4) 0.0483(18) Uani 1 1 d . U . . .
C42 C -0.2673(3) 0.69060(17) -0.1178(3) 0.079(3) Uani 1 1 d G U . . .
H42 H -0.3057 0.6768 -0.1628 0.095 Uiso 1 1 calc R . . . .
C43 C -0.2769(4) 0.73056(17) -0.1103(4) 0.098(4) Uani 1 1 d G U . . .
H43 H -0.3217 0.7435 -0.1503 0.117 Uiso 1 1 calc R . . . .
C44 C -0.2195(5) 0.75115(13) -0.0431(5) 0.078(3) Uani 1 1 d G U . . .
H44 H -0.2259 0.7779 -0.0380 0.094 Uiso 1 1 calc R . . . .
C45 C -0.1525(4) 0.73178(19) 0.0167(4) 0.140(5) Uani 1 1 d G U . . .
H45 H -0.1140 0.7456 0.0617 0.168 Uiso 1 1 calc R . . . .
C46 C -0.1428(4) 0.69182(19) 0.0092(4) 0.126(5) Uani 1 1 d G U . . .
H46 H -0.0980 0.6789 0.0491 0.151 Uiso 1 1 calc R . . . .
C59 C 0.3832(5) 0.1712(3) 0.4883(5) 0.063(2) Uani 1 1 d . . . . .
H59 H 0.4231 0.1581 0.5334 0.076 Uiso 1 1 calc R . . . .
C60 C 0.3222(4) 0.1499(3) 0.4299(5) 0.0492(19) Uani 1 1 d . . . . .
C53 C -0.1916(6) 0.2736(3) 0.4459(6) 0.081(3) Uani 1 1 d . . . . .
H53 H -0.1934 0.2464 0.4480 0.097 Uiso 1 1 calc R . . . .
C38 C -0.2443(6) 0.5657(3) -0.1232(7) 0.093(4) Uani 1 1 d . . . . .
H38 H -0.2856 0.5515 -0.1645 0.112 Uiso 1 1 calc R . . . .
N4 N 0.3314(4) 0.2312(2) 0.4210(5) 0.0592(18) Uani 1 1 d . . . . .
C55 C -0.2427(6) 0.3337(3) 0.3746(6) 0.082(3) Uani 1 1 d . . . . .
H55 H -0.2801 0.3466 0.3274 0.099 Uiso 1 1 calc R . . . .
C37 C -0.1212(5) 0.5680(2) -0.0086(6) 0.068(3) Uani 1 1 d . . . . .
H37 H -0.0759 0.5553 0.0314 0.082 Uiso 1 1 calc R . . . .
C67 C 0.2679(6) 0.1718(3) 0.3638(7) 0.088(4) Uani 1 1 d . . . . .
H67 H 0.2261 0.1589 0.3200 0.105 Uiso 1 1 calc R . . . .
C39 C -0.2507(5) 0.6053(3) -0.1227(6) 0.082(3) Uani 1 1 d . . . . .
H39 H -0.2961 0.6174 -0.1639 0.098 Uiso 1 1 calc R . . . .
C58 C 0.3890(5) 0.2115(3) 0.4841(6) 0.070(3) Uani 1 1 d . . . . .
H58 H 0.4326 0.2248 0.5250 0.084 Uiso 1 1 calc R . . . .
C70 C 0.1009(5) 0.1486(2) 0.1527(5) 0.057(2) Uani 1 1 d . . . . .
H70 H 0.1228 0.1297 0.1295 0.069 Uiso 1 1 calc R . . . .
C27 C 0.3004(6) 0.4938(3) 0.4495(7) 0.075(3) Uani 1 1 d . . . . .
H27 H 0.2982 0.4667 0.4525 0.090 Uiso 1 1 calc R . . . .
C28 C 0.2398(7) 0.5138(3) 0.3902(7) 0.102(4) Uani 1 1 d . . . . .
H28 H 0.1949 0.5004 0.3516 0.123 Uiso 1 1 calc R . . . .
C54 C -0.2463(7) 0.2929(4) 0.3804(7) 0.094(4) Uani 1 1 d . . . . .
H54 H -0.2875 0.2791 0.3379 0.112 Uiso 1 1 calc R . . . .
N3 N -0.1825(4) 0.4800(2) 0.4311(4) 0.0538(17) Uani 1 1 d . . . . .
C51 C -0.1282(7) 0.3348(3) 0.5065(8) 0.113(5) Uani 1 1 d . . . . .
H51 H -0.0875 0.3483 0.5500 0.136 Uiso 1 1 calc R . . . .
C29 C 0.2421(6) 0.5540(3) 0.3850(6) 0.077(3) Uani 1 1 d . . . . .
H29 H 0.1992 0.5670 0.3428 0.092 Uiso 1 1 calc R . . . .
C26 C 0.3659(7) 0.5144(3) 0.5056(8) 0.110(5) Uani 1 1 d . . . . .
H26 H 0.4081 0.5007 0.5471 0.133 Uiso 1 1 calc R . . . .
C25 C 0.3718(7) 0.5548(3) 0.5030(7) 0.097(4) Uani 1 1 d . . . . .
H25 H 0.4175 0.5679 0.5410 0.117 Uiso 1 1 calc R . . . .
C95 C 0.6297(7) 0.4398(3) 0.1202(7) 0.091(4) Uani 1 1 d . . . . .
H95 H 0.6597 0.4454 0.0888 0.109 Uiso 1 1 calc R . . . .
C68 C 0.2733(7) 0.2119(3) 0.3603(7) 0.110(5) Uani 1 1 d . . . . .
H68 H 0.2355 0.2255 0.3145 0.132 Uiso 1 1 calc R . . . .
C52 C -0.1328(8) 0.2938(4) 0.5099(9) 0.124(5) Uani 1 1 d . U . . .
H52 H -0.0955 0.2804 0.5562 0.149 Uiso 1 1 calc R . . . .
C94 C 0.5993(6) 0.4697(3) 0.1516(7) 0.085(3) Uani 1 1 d . . . . .
H94 H 0.6094 0.4955 0.1419 0.102 Uiso 1 1 calc R . . . .
O1 O 0.3126(4) 0.73865(17) 0.4327(4) 0.0732(18) Uani 1 1 d . . . . .
O2 O -0.1766(4) 0.50844(17) -0.0658(4) 0.0707(18) Uani 1 1 d . . . . .
C93 C 0.5544(5) 0.4618(2) 0.1967(6) 0.063(2) Uani 1 1 d . . . . .
H93 H 0.5340 0.4824 0.2175 0.075 Uiso 1 1 calc R . . . .
O4 O 0.3377(4) 0.26958(17) 0.4178(4) 0.084(2) Uani 1 1 d . . . . .
O3 O -0.1828(4) 0.5182(2) 0.4298(4) 0.0767(18) Uani 1 1 d . . . . .
C48 C -0.1228(6) 0.4206(3) 0.4930(6) 0.080(3) Uani 1 1 d . . . . .
H48 H -0.0803 0.4080 0.5366 0.096 Uiso 1 1 calc R . . . .
C47 C -0.1231(6) 0.4602(3) 0.4907(6) 0.083(3) Uani 1 1 d . . . . .
H47 H -0.0805 0.4738 0.5320 0.100 Uiso 1 1 calc R . . . .
C57 C -0.2408(7) 0.4596(4) 0.3721(8) 0.119(5) Uani 1 1 d . . . . .
H57 H -0.2832 0.4727 0.3296 0.143 Uiso 1 1 calc R . . . .
C64 C 0.2943(6) 0.0273(3) 0.4532(7) 0.079(3) Uani 1 1 d . . . . .
H64 H 0.2863 0.0009 0.4605 0.095 Uiso 1 1 calc R . . . .
C66 C 0.2449(6) 0.0881(3) 0.3834(6) 0.091(4) Uani 1 1 d . . . . .
H66 H 0.2029 0.1018 0.3414 0.109 Uiso 1 1 calc R . . . .
C62 C 0.3744(7) 0.0856(3) 0.4970(8) 0.125(6) Uani 1 1 d . . . . .
H62 H 0.4221 0.0978 0.5340 0.150 Uiso 1 1 calc R . . . .
C65 C 0.2378(7) 0.0480(3) 0.3933(7) 0.097(4) Uani 1 1 d . . . . .
H65 H 0.1911 0.0353 0.3559 0.116 Uiso 1 1 calc R . . . .
C63 C 0.3645(9) 0.0458(4) 0.5038(10) 0.127(5) Uani 1 1 d . U . . .
H63 H 0.4067 0.0315 0.5438 0.153 Uiso 1 1 calc R . . . .

loop_
_atom_site_aniso_label
_atom_site_aniso_U_11
_atom_site_aniso_U_22
_atom_site_aniso_U_33
_atom_site_aniso_U_23
_atom_site_aniso_U_13
_atom_site_aniso_U_12
I2 0.0660(3) 0.0368(2) 0.0588(3) -0.0103(2) 0.0143(3) -0.0069(2)
I3 0.0699(4) 0.0462(3) 0.0502(3) 0.0025(2) 0.0133(3) 0.0138(2)
I1 0.0669(3) 0.0396(3) 0.0519(3) -0.0072(2) 0.0168(3) -0.0116(2)
I4 0.0640(3) 0.0450(3) 0.0608(3) 0.0098(2) 0.0163(3) 0.0081(2)
F1 0.095(4) 0.044(3) 0.060(3) -0.001(2) -0.004(3) 0.010(3)
F6 0.052(3) 0.051(3) 0.084(4) -0.007(3) 0.007(3) 0.004(2)
F4 0.083(3) 0.026(2) 0.088(4) 0.006(2) 0.014(3) -0.004(2)
F8 0.071(3) 0.058(3) 0.062(3) -0.004(3) -0.001(3) -0.008(3)
F3 0.069(3) 0.046(3) 0.075(4) 0.011(3) -0.002(3) -0.002(2)
F2 0.112(4) 0.025(2) 0.073(4) -0.006(2) 0.005(3) 0.010(3)
F7 0.086(4) 0.037(2) 0.085(4) 0.005(2) 0.021(3) -0.005(2)
C1 0.051(4) 0.032(3) 0.046(4) -0.005(3) 0.015(4) -0.011(3)
F5 0.076(3) 0.032(2) 0.088(4) -0.004(2) 0.018(3) 0.004(2)
C4 0.055(4) 0.031(3) 0.047(4) -0.008(3) 0.020(4) -0.012(3)
C12 0.051(4) 0.043(4) 0.044(4) -0.004(3) 0.011(4) -0.001(3)
C5 0.055(5) 0.029(3) 0.056(5) 0.000(3) 0.016(4) -0.001(3)
C6 0.058(5) 0.024(3) 0.055(5) 0.004(3) 0.021(4) -0.002(3)
C10 0.051(5) 0.042(4) 0.052(5) 0.007(4) 0.022(4) 0.010(3)
C8 0.059(5) 0.027(3) 0.057(5) 0.000(3) 0.024(4) 0.001(3)
C3 0.079(6) 0.025(3) 0.055(5) 0.001(3) 0.021(5) 0.007(4)
C2 0.061(5) 0.031(3) 0.037(4) -0.008(3) 0.008(4) 0.000(3)
C9 0.039(4) 0.042(4) 0.052(5) -0.008(4) 0.010(4) 0.005(3)
C7 0.049(4) 0.045(4) 0.041(4) 0.003(3) 0.011(4) 0.013(3)
C11 0.070(5) 0.033(4) 0.053(5) 0.005(3) 0.026(4) 0.006(4)
I7 0.0724(4) 0.0443(3) 0.0479(3) -0.0049(2) 0.0202(3) -0.0097(2)
I8 0.0657(3) 0.0396(3) 0.0692(4) -0.0130(2) 0.0222(3) -0.0058(2)
F11 0.069(3) 0.044(3) 0.086(4) 0.000(3) -0.003(3) 0.008(2)
F9 0.093(4) 0.048(3) 0.062(3) -0.001(2) -0.004(3) 0.010(3)
F12 0.087(4) 0.025(2) 0.095(4) 0.007(2) 0.020(3) 0.003(2)
F10 0.112(4) 0.023(2) 0.090(4) 0.001(2) 0.014(3) 0.014(3)
C22 0.055(5) 0.027(3) 0.060(5) -0.006(3) 0.021(4) -0.003(3)
C19 0.059(5) 0.029(3) 0.044(4) -0.001(3) 0.016(4) -0.007(3)
C23 0.059(5) 0.028(3) 0.062(5) 0.000(3) 0.020(4) 0.004(3)
C24 0.065(5) 0.027(3) 0.068(6) 0.009(4) 0.030(5) 0.005(3)
C20 0.063(5) 0.032(4) 0.051(5) -0.006(3) 0.013(4) -0.002(3)
C21 0.076(6) 0.025(3) 0.061(5) 0.004(3) 0.030(5) 0.015(4)
I6 0.0675(4) 0.0585(3) 0.0639(4) -0.0141(3) 0.0226(3) -0.0117(3)
I5 0.0758(4) 0.0563(3) 0.0513(3) -0.0045(3) 0.0220(3) -0.0183(3)
F13 0.065(3) 0.065(3) 0.077(4) 0.006(3) 0.005(3) 0.006(3)
F14 0.083(3) 0.042(3) 0.081(4) 0.003(3) 0.025(3) 0.001(2)
F16 0.093(4) 0.043(3) 0.100(5) 0.006(3) 0.021(4) 0.000(3)
F15 0.079(4) 0.069(3) 0.074(4) 0.016(3) -0.001(3) 0.004(3)
C17 0.047(4) 0.055(5) 0.051(5) 0.007(4) 0.020(4) 0.004(4)
C13 0.057(5) 0.045(4) 0.044(4) -0.005(3) 0.020(4) -0.011(4)
C16 0.062(5) 0.053(5) 0.052(5) -0.017(4) 0.031(4) -0.016(4)
C18 0.069(5) 0.032(4) 0.070(6) -0.002(4) 0.041(5) -0.006(4)
C14 0.061(5) 0.052(5) 0.064(6) 0.005(4) 0.026(5) 0.001(4)
C15 0.072(6) 0.039(4) 0.058(5) 0.006(4) 0.029(5) 0.003(4)
C83 0.038(4) 0.044(4) 0.030(3) -0.007(3) -0.002(3) 0.003(3)
C77 0.044(4) 0.026(3) 0.025(3) 0.001(3) -0.005(3) 0.000(3)
C72 0.043(4) 0.027(3) 0.022(3) -0.001(2) 0.000(3) 0.000(3)
C71 0.041(4) 0.027(3) 0.027(3) 0.002(3) -0.003(3) -0.005(3)
C75 0.073(5) 0.026(3) 0.064(5) 0.001(3) 0.021(5) -0.002(4)
C86 0.087(7) 0.035(4) 0.054(5) 0.010(4) 0.000(5) -0.016(4)
C85 0.067(5) 0.028(3) 0.063(6) -0.002(4) 0.003(5) 0.002(4)
C84 0.042(4) 0.034(3) 0.033(4) -0.002(3) -0.003(3) 0.002(3)
C78 0.038(4) 0.038(3) 0.032(4) -0.007(3) -0.002(3) 0.001(3)
C82 0.069(6) 0.046(4) 0.063(6) -0.015(4) 0.022(5) 0.002(4)
C73 0.059(5) 0.040(4) 0.037(4) 0.000(3) 0.013(4) 0.001(4)
C76 0.063(5) 0.036(4) 0.058(5) 0.001(4) 0.025(4) -0.001(4)
C79 0.057(5) 0.061(5) 0.040(4) 0.006(4) 0.008(4) 0.000(4)
C74 0.070(5) 0.032(4) 0.056(5) -0.010(3) 0.025(4) 0.012(4)
C81 0.069(6) 0.093(8) 0.071(7) -0.012(6) 0.028(5) 0.018(6)
C80 0.059(5) 0.091(7) 0.052(5) -0.005(5) 0.024(5) 0.010(5)
C103 0.030(3) 0.036(3) 0.028(3) 0.000(3) -0.002(3) 0.005(3)
C102 0.063(5) 0.035(4) 0.047(4) 0.000(3) 0.021(4) 0.003(3)
C104 0.033(3) 0.032(3) 0.031(3) -0.007(3) 0.001(3) 0.002(3)
C49 0.035(4) 0.070(5) 0.029(4) -0.009(4) 0.005(3) 0.001(4)
C50 0.036(4) 0.084(6) 0.037(4) -0.007(4) 0.010(3) 0.000(4)
C61 0.054(5) 0.055(5) 0.034(4) -0.004(4) 0.017(4) 0.002(4)
N2 0.043(3) 0.045(3) 0.038(3) -0.002(3) 0.001(3) -0.005(3)
C31 0.036(4) 0.043(4) 0.032(4) 0.001(3) 0.007(3) 0.003(3)
C100 0.059(5) 0.033(3) 0.055(5) -0.005(3) 0.017(4) 0.016(3)
N1 0.056(4) 0.041(3) 0.046(4) 0.000(3) 0.004(3) -0.005(3)
C92 0.043(4) 0.038(4) 0.047(4) -0.008(3) 0.005(4) -0.004(3)
C99 0.056(5) 0.040(4) 0.041(4) -0.001(3) 0.016(4) 0.008(3)
C30 0.043(4) 0.044(4) 0.038(4) -0.002(3) 0.012(3) 0.003(3)
C90 0.061(5) 0.028(3) 0.059(5) -0.005(3) 0.011(4) 0.011(3)
C40 0.044(4) 0.047(4) 0.034(4) 0.004(3) 0.008(3) -0.008(3)
C34 0.060(5) 0.047(5) 0.055(5) -0.007(4) -0.012(4) -0.018(4)
C97 0.052(4) 0.038(4) 0.038(4) -0.001(3) 0.014(4) -0.003(3)
C35 0.064(5) 0.052(5) 0.040(5) 0.005(4) -0.016(4) -0.010(4)
C88 0.048(4) 0.073(6) 0.039(4) 0.000(4) 0.012(4) 0.009(4)
C32 0.072(6) 0.047(5) 0.051(5) 0.000(4) -0.027(5) 0.002(4)
C89 0.063(5) 0.050(5) 0.063(6) -0.014(4) 0.019(5) 0.014(4)
C96 0.083(6) 0.061(5) 0.073(6) -0.007(5) 0.042(5) -0.012(5)
C91 0.044(4) 0.032(3) 0.032(4) -0.006(3) -0.001(3) 0.004(3)
C33 0.106(8) 0.044(5) 0.058(6) 0.017(4) -0.029(6) 0.021(5)
C36 0.054(5) 0.057(5) 0.032(4) -0.010(4) -0.009(4) 0.004(4)
C98 0.039(4) 0.029(3) 0.021(3) -0.003(3) -0.001(3) -0.002(3)
C56 0.082(8) 0.083(8) 0.086(8) -0.001(7) -0.047(7) 0.013(7)
C101 0.075(6) 0.036(4) 0.062(5) -0.002(4) 0.027(5) 0.002(4)
C69 0.084(7) 0.049(5) 0.071(6) 0.009(4) 0.032(5) -0.011(5)
C87 0.048(4) 0.051(4) 0.043(4) 0.005(4) 0.012(4) 0.004(4)
C41 0.048(4) 0.049(4) 0.041(4) 0.005(3) 0.011(3) -0.011(3)
C42 0.069(5) 0.061(5) 0.080(6) -0.020(5) 0.004(5) 0.007(4)
C43 0.094(6) 0.069(6) 0.102(7) -0.002(6) 0.011(6) 0.014(5)
C44 0.100(6) 0.057(5) 0.080(6) 0.006(5) 0.039(5) -0.013(5)
C45 0.153(9) 0.075(7) 0.137(9) -0.013(7) 0.003(7) -0.019(7)
C46 0.127(8) 0.068(6) 0.118(8) -0.011(6) -0.016(6) -0.009(6)
C59 0.052(5) 0.058(5) 0.049(5) 0.002(4) -0.011(4) -0.007(4)
C60 0.039(4) 0.063(5) 0.033(4) -0.010(4) 0.002(3) -0.001(4)
C53 0.076(7) 0.066(6) 0.076(7) -0.012(6) 0.006(6) -0.006(5)
C38 0.083(7) 0.048(5) 0.079(7) -0.003(5) -0.037(6) -0.012(5)
N4 0.053(4) 0.050(4) 0.059(5) -0.011(4) 0.006(4) -0.006(3)
C55 0.087(7) 0.052(5) 0.064(6) -0.005(5) -0.014(5) -0.009(5)
C37 0.062(5) 0.046(4) 0.058(6) -0.004(4) -0.015(5) 0.014(4)
C67 0.071(6) 0.051(5) 0.082(7) -0.003(5) -0.029(6) 0.006(5)
C39 0.064(6) 0.052(5) 0.065(6) 0.011(5) -0.040(5) -0.004(4)
C58 0.054(5) 0.069(6) 0.057(6) -0.015(5) -0.007(4) -0.013(5)
C70 0.065(5) 0.048(4) 0.062(5) 0.006(4) 0.029(5) -0.003(4)
C27 0.100(8) 0.042(5) 0.093(8) -0.003(5) 0.049(7) 0.007(5)
C28 0.099(8) 0.047(5) 0.106(9) -0.005(6) -0.014(7) -0.008(6)
C54 0.086(8) 0.103(9) 0.063(7) -0.006(7) 0.002(6) -0.008(7)
N3 0.045(4) 0.066(5) 0.041(4) 0.003(3) 0.007(3) -0.001(3)
C51 0.092(8) 0.065(7) 0.097(9) 0.009(6) -0.048(7) 0.003(6)
C29 0.075(6) 0.056(5) 0.072(7) -0.002(5) 0.002(6) 0.001(5)
C26 0.108(9) 0.064(7) 0.101(10) 0.023(7) -0.017(8) 0.028(7)
C25 0.091(8) 0.039(5) 0.111(10) 0.005(5) -0.011(7) 0.008(5)
C95 0.132(10) 0.066(6) 0.106(9) 0.007(6) 0.081(8) -0.017(7)
C68 0.098(8) 0.061(6) 0.087(8) -0.003(6) -0.049(7) 0.014(6)
C52 0.113(8) 0.089(7) 0.118(8) 0.010(7) -0.006(6) 0.008(6)
C94 0.113(8) 0.044(5) 0.108(9) 0.009(5) 0.056(8) -0.017(5)
O1 0.079(4) 0.045(3) 0.069(4) 0.001(3) 0.003(4) -0.007(3)
O2 0.086(4) 0.040(3) 0.060(4) 0.006(3) 0.004(3) 0.003(3)
C93 0.080(6) 0.036(4) 0.072(6) 0.000(4) 0.031(5) -0.006(4)
O4 0.089(5) 0.044(3) 0.081(5) -0.011(3) -0.002(4) -0.005(3)
O3 0.083(4) 0.062(4) 0.070(4) 0.003(3) 0.016(4) -0.003(3)
C48 0.068(6) 0.069(6) 0.051(5) 0.014(5) -0.029(5) -0.012(5)
C47 0.081(7) 0.054(5) 0.066(6) 0.003(5) -0.020(5) -0.015(5)
C57 0.100(9) 0.086(8) 0.093(9) -0.004(7) -0.038(7) 0.030(7)
C64 0.092(8) 0.068(6) 0.087(8) 0.001(6) 0.046(7) 0.019(6)
C66 0.080(7) 0.074(7) 0.066(7) 0.003(6) -0.025(6) -0.024(6)
C62 0.105(9) 0.056(6) 0.118(11) 0.010(7) -0.051(8) -0.002(6)
C65 0.107(9) 0.066(7) 0.084(8) -0.003(6) 0.005(7) -0.024(7)
C63 0.124(8) 0.091(7) 0.131(9) 0.009(7) 0.016(7) 0.011(7)

loop_
_atom_type_symbol
_atom_type_description
_atom_type_scat_dispersion_real
_atom_type_scat_dispersion_imag
_atom_type_scat_source
C C 0.0181 0.0091 'International Tables Vol C Tables 4.2.6.8 and 6.1.1.4'
H H 0.0000 0.0000 'International Tables Vol C Tables 4.2.6.8 and 6.1.1.4'
F F 0.0727 0.0534 'International Tables Vol C Tables 4.2.6.8 and 6.1.1.4'
I I -0.3257 6.8362 'International Tables Vol C Tables 4.2.6.8 and 6.1.1.4'
N N 0.0311 0.0180 'International Tables Vol C Tables 4.2.6.8 and 6.1.1.4'
O O 0.0492 0.0322 'International Tables Vol C Tables 4.2.6.8 and 6.1.1.4'

loop_
_geom_angle_atom_site_label_1
_geom_angle_atom_site_label_2
_geom_angle_atom_site_label_3
_geom_angle
_geom_angle_site_symmetry_1
_geom_angle_site_symmetry_3
_geom_angle_publ_flag
C6 C1 I1 122.3(5) . . ?
C6 C1 C2 115.8(7) . . ?
C2 C1 I1 121.9(6) . . ?
C5 C4 I2 120.7(6) . . ?
C3 C4 I2 123.4(5) . . ?
C3 C4 C5 116.0(7) . . ?
F8 C12 C7 118.9(7) . . ?
F8 C12 C11 118.6(7) . . ?
C11 C12 C7 122.6(7) . . ?
F3 C5 C4 120.2(7) . . ?
F3 C5 C6 119.4(6) . . ?
C6 C5 C4 120.4(7) . . ?
F4 C6 C1 119.0(7) . . ?
F4 C6 C5 118.1(7) . . ?
C5 C6 C1 122.9(7) . . ?
C9 C10 I4 121.3(6) . . ?
C11 C10 I4 121.6(6) . . ?
C11 C10 C9 117.1(7) . . ?
F5 C8 C9 118.3(7) . . ?
F5 C8 C7 119.6(7) . . ?
C9 C8 C7 122.1(7) . . ?
C4 C3 F2 118.5(7) . . ?
C4 C3 C2 123.6(7) . . ?
C2 C3 F2 117.9(7) . . ?
F1 C2 C1 119.7(7) . . ?
F1 C2 C3 118.9(6) . . ?
C3 C2 C1 121.3(7) . . ?
F6 C9 C10 120.0(7) . . ?
F6 C9 C8 118.3(7) . . ?
C8 C9 C10 121.6(7) . . ?
C12 C7 I3 123.0(6) . . ?
C8 C7 I3 121.3(6) . . ?
C8 C7 C12 115.6(7) . . ?
F7 C11 C12 118.0(8) . . ?
F7 C11 C10 121.0(7) . . ?
C10 C11 C12 121.0(7) . . ?
C23 C22 I8 119.6(6) . . ?
C21 C22 I8 123.4(5) . . ?
C21 C22 C23 116.9(7) . . ?
C24 C19 I7 121.5(5) . . ?
C24 C19 C20 116.8(7) . . ?
C20 C19 I7 121.8(6) . . ?
F11 C23 C22 119.8(7) . . ?
F11 C23 C24 120.2(7) . . ?
C24 C23 C22 120.0(7) . . ?
F12 C24 C19 120.0(7) . . ?
F12 C24 C23 117.5(7) . . ?
C19 C24 C23 122.6(7) . . ?
F9 C20 C19 119.5(7) . . ?
F9 C20 C21 118.9(7) . . ?
C21 C20 C19 121.5(7) . . ?
F10 C21 C22 119.8(7) . . ?
F10 C21 C20 118.0(7) . . ?
C22 C21 C20 122.2(7) . . ?
F13 C17 C16 120.6(8) . . ?
F13 C17 C18 117.6(7) . . ?
C16 C17 C18 121.8(8) . . ?
C18 C13 I5 121.5(6) . . ?
C18 C13 C14 116.1(7) . . ?
C14 C13 I5 122.4(6) . . ?
C17 C16 I6 120.9(7) . . ?
C15 C16 I6 122.2(6) . . ?
C15 C16 C17 116.9(8) . . ?
F14 C18 C17 117.9(8) . . ?
F14 C18 C13 120.1(7) . . ?
C13 C18 C17 121.9(7) . . ?
F15 C14 C13 119.5(8) . . ?
F15 C14 C15 118.7(8) . . ?
C15 C14 C13 121.8(8) . . ?
F16 C15 C16 120.3(8) . . ?
F16 C15 C14 118.2(8) . . ?
C16 C15 C14 121.6(8) . . ?
C78 C83 C84 119.3(7) . . ?
C82 C83 C84 123.5(7) . . ?
C82 C83 C78 117.2(7) . . ?
C72 C77 C78 120.5(6) . . ?
C72 C77 C76 117.8(6) . . ?
C76 C77 C78 121.7(7) . . ?
C77 C72 C71 119.5(6) . . ?
C73 C72 C77 119.6(6) . . ?
C73 C72 C71 120.9(6) . . ?
C84 C71 C72 119.1(6) . . ?
C84 C71 C70 120.5(6) . . ?
C70 C71 C72 120.4(7) . . ?
C76 C75 C74 121.7(7) . . ?
C85 C86 C69 120.3(8) . . ?
C86 C85 C84 121.7(8) . . ?
C71 C84 C83 121.4(6) . . ?
C71 C84 C85 117.1(7) . . ?
C85 C84 C83 121.5(7) . . ?
C83 C78 C77 120.2(7) . . ?
C79 C78 C83 119.0(7) . . ?
C79 C78 C77 120.8(7) . . ?
C81 C82 C83 123.0(9) . . ?
C74 C73 C72 121.4(7) . . ?
C75 C76 C77 120.5(7) . . ?
C80 C79 C78 121.5(8) . . ?
C75 C74 C73 119.0(7) . . ?
C82 C81 C80 120.8(9) . . ?
C79 C80 C81 118.5(9) . . ?
C102 C103 C104 121.6(6) . . ?
C102 C103 C98 118.0(6) . . ?
C98 C103 C104 120.5(6) . . ?
C101 C102 C103 120.9(7) . . ?
C91 C104 C103 119.0(6) . . ?
C87 C104 C103 122.0(6) . . ?
C87 C104 C91 119.0(6) . . ?
C56 C49 C50 123.4(8) . . ?
C48 C49 C50 123.2(8) . . ?
C48 C49 C56 113.4(9) . . ?
C55 C50 C49 120.9(8) . . ?
C55 C50 C51 118.5(10) . . ?
C51 C50 C49 120.7(8) . . ?
C66 C61 C60 120.5(8) . . ?
C62 C61 C60 121.7(8) . . ?
C62 C61 C66 117.8(9) . . ?
C38 N2 C37 117.5(7) . . ?
O2 N2 C38 121.2(7) . . ?
O2 N2 C37 121.3(7) . . ?
C35 C31 C30 122.5(7) . . ?
C32 C31 C30 123.4(7) . . ?
C32 C31 C35 114.1(7) . . ?
C99 C100 C101 119.9(7) . . ?
C33 N1 C34 118.4(7) . . ?
O1 N1 C34 120.7(7) . . ?
O1 N1 C33 120.8(7) . . ?
C97 C92 C91 120.8(6) . . ?
C97 C92 C93 117.4(7) . . ?
C93 C92 C91 121.8(7) . . ?
C100 C99 C98 121.9(7) . . ?
C29 C30 C31 121.7(7) . . ?
C29 C30 C25 118.4(8) . . ?
C25 C30 C31 119.9(7) . . ?
C89 C90 C91 122.5(7) . . ?
C36 C40 C41 122.0(7) . . ?
C39 C40 C36 115.5(8) . . ?
C39 C40 C41 122.5(7) . . ?
N1 C34 C35 121.3(8) . . ?
C92 C97 C98 119.1(6) . . ?
C96 C97 C92 119.5(7) . . ?
C96 C97 C98 121.4(7) . . ?
C34 C35 C31 122.2(8) . . ?
C87 C88 C89 118.6(8) . . ?
C33 C32 C31 121.7(8) . . ?
C90 C89 C88 120.3(8) . . ?
C95 C96 C97 121.2(9) . . ?
C104 C91 C92 120.7(6) . . ?
C90 C91 C104 117.1(7) . . ?
C90 C91 C92 122.2(7) . . ?
N1 C33 C32 122.2(8) . . ?
C37 C36 C40 120.9(8) . . ?
C103 C98 C97 120.0(6) . . ?
C99 C98 C103 118.9(6) . . ?
C99 C98 C97 121.1(6) . . ?
C57 C56 C49 122.9(10) . . ?
C100 C101 C102 120.4(7) . . ?
C70 C69 C86 120.2(9) . . ?
C88 C87 C104 122.5(8) . . ?
C42 C41 C40 120.4(5) . . ?
C42 C41 C46 120.0 . . ?
C46 C41 C40 119.6(5) . . ?
C43 C42 C41 120.0 . . ?
C42 C43 C44 120.0 . . ?
C45 C44 C43 120.0 . . ?
C44 C45 C46 120.0 . . ?
C45 C46 C41 120.0 . . ?
C60 C59 C58 123.3(8) . . ?
C59 C60 C61 123.0(8) . . ?
C59 C60 C67 114.1(9) . . ?
C67 C60 C61 122.9(7) . . ?
C54 C53 C52 119.7(12) . . ?
N2 C38 C39 122.1(8) . . ?
C68 N4 C58 119.6(8) . . ?
C68 N4 O4 121.2(8) . . ?
O4 N4 C58 119.0(7) . . ?
C50 C55 C54 120.5(10) . . ?
N2 C37 C36 122.3(8) . . ?
C68 C67 C60 122.4(9) . . ?
C38 C39 C40 121.6(8) . . ?
N4 C58 C59 119.6(8) . . ?
C69 C70 C71 120.2(8) . . ?
C28 C27 C26 118.0(9) . . ?
C27 C28 C29 121.6(10) . . ?
C53 C54 C55 120.9(11) . . ?
O3 N3 C47 121.5(7) . . ?
O3 N3 C57 121.3(8) . . ?
C57 N3 C47 117.3(9) . . ?
C50 C51 C52 119.7(10) . . ?
C30 C29 C28 121.2(9) . . ?
C27 C26 C25 122.9(10) . . ?
C26 C25 C30 117.8(10) . . ?
C96 C95 C94 120.5(9) . . ?
N4 C68 C67 120.7(9) . . ?
C53 C52 C51 120.7(12) . . ?
C93 C94 C95 120.2(8) . . ?
C94 C93 C92 121.1(9) . . ?
C47 C48 C49 122.7(9) . . ?
N3 C47 C48 121.8(9) . . ?
N3 C57 C56 121.7(10) . . ?
C65 C64 C63 117.7(12) . . ?
C61 C66 C65 119.3(10) . . ?
C61 C62 C63 120.6(11) . . ?
C64 C65 C66 123.1(11) . . ?
C64 C63 C62 121.4(13) . . ?

loop_
_geom_bond_atom_site_label_1
_geom_bond_atom_site_label_2
_geom_bond_distance
_geom_bond_site_symmetry_2
_geom_bond_publ_flag
I2 C4 2.086(7) . ?
I3 C7 2.089(7) . ?
I1 C1 2.091(7) . ?
I4 C10 2.089(7) . ?
F1 C2 1.346(8) . ?
F6 C9 1.349(8) . ?
F4 C6 1.344(7) . ?
F8 C12 1.364(8) . ?
F3 C5 1.326(8) . ?
F2 C3 1.361(8) . ?
F7 C11 1.329(8) . ?
C1 C6 1.375(10) . ?
C1 C2 1.388(9) . ?
F5 C8 1.341(8) . ?
C4 C5 1.408(9) . ?
C4 C3 1.354(11) . ?
C12 C7 1.391(10) . ?
C12 C11 1.372(10) . ?
C5 C6 1.366(10) . ?
C10 C9 1.380(10) . ?
C10 C11 1.370(11) . ?
C8 C9 1.372(10) . ?
C8 C7 1.374(10) . ?
C3 C2 1.356(10) . ?
I7 C19 2.097(7) . ?
I8 C22 2.091(7) . ?
F11 C23 1.334(9) . ?
F9 C20 1.334(9) . ?
F12 C24 1.348(8) . ?
F10 C21 1.342(8) . ?
C22 C23 1.416(9) . ?
C22 C21 1.356(11) . ?
C19 C24 1.367(11) . ?
C19 C20 1.384(9) . ?
C23 C24 1.369(11) . ?
C20 C21 1.366(11) . ?
I6 C16 2.091(8) . ?
I5 C13 2.088(7) . ?
F13 C17 1.360(9) . ?
F14 C18 1.356(8) . ?
F16 C15 1.339(9) . ?
F15 C14 1.343(9) . ?
C17 C16 1.371(11) . ?
C17 C18 1.380(11) . ?
C13 C18 1.367(11) . ?
C13 C14 1.385(11) . ?
C16 C15 1.365(12) . ?
C14 C15 1.382(12) . ?
C83 C84 1.451(10) . ?
C83 C78 1.414(10) . ?
C83 C82 1.397(10) . ?
C77 C72 1.407(9) . ?
C77 C78 1.454(9) . ?
C77 C76 1.423(9) . ?
C72 C71 1.479(8) . ?
C72 C73 1.394(9) . ?
C71 C84 1.404(10) . ?
C71 C70 1.404(10) . ?
C75 C76 1.364(10) . ?
C75 C74 1.374(11) . ?
C86 C85 1.348(13) . ?
C86 C69 1.399(13) . ?
C85 C84 1.425(10) . ?
C78 C79 1.412(11) . ?
C82 C81 1.349(13) . ?
C73 C74 1.379(10) . ?
C79 C80 1.381(11) . ?
C81 C80 1.387(14) . ?
C103 C102 1.408(9) . ?
C103 C104 1.463(8) . ?
C103 C98 1.410(9) . ?
C102 C101 1.380(10) . ?
C104 C91 1.421(9) . ?
C104 C87 1.391(10) . ?
C49 C50 1.496(13) . ?
C49 C56 1.366(12) . ?
C49 C48 1.363(11) . ?
C50 C55 1.370(11) . ?
C50 C51 1.383(12) . ?
C61 C60 1.476(12) . ?
C61 C66 1.373(11) . ?
C61 C62 1.371(12) . ?
N2 C38 1.336(10) . ?
N2 C37 1.337(10) . ?
N2 O2 1.309(8) . ?
C31 C30 1.476(10) . ?
C31 C35 1.391(10) . ?
C31 C32 1.389(10) . ?
C100 C99 1.364(10) . ?
C100 C101 1.367(11) . ?
N1 C34 1.334(10) . ?
N1 C33 1.325(11) . ?
N1 O1 1.313(8) . ?
C92 C97 1.408(10) . ?
C92 C91 1.444(10) . ?
C92 C93 1.427(10) . ?
C99 C98 1.392(9) . ?
C30 C29 1.369(11) . ?
C30 C25 1.405(11) . ?
C90 C89 1.359(12) . ?
C90 C91 1.414(9) . ?
C40 C36 1.383(10) . ?
C40 C41 1.495(9) . ?
C40 C39 1.373(10) . ?
C34 C35 1.375(11) . ?
C97 C96 1.386(11) . ?
C97 C98 1.477(9) . ?
C88 C89 1.394(12) . ?
C88 C87 1.380(11) . ?
C32 C33 1.372(12) . ?
C96 C95 1.362(12) . ?
C36 C37 1.362(11) . ?
C56 C57 1.351(16) . ?
C69 C70 1.364(11) . ?
C41 C42 1.3900 . ?
C41 C46 1.3900 . ?
C42 C43 1.3900 . ?
C43 C44 1.3900 . ?
C44 C45 1.3900 . ?
C45 C46 1.3900 . ?
C59 C60 1.357(10) . ?
C59 C58 1.385(12) . ?
C60 C67 1.380(11) . ?
C53 C54 1.333(14) . ?
C53 C52 1.364(15) . ?
C38 C39 1.359(12) . ?
N4 C58 1.338(11) . ?
N4 C68 1.314(11) . ?
N4 O4 1.320(9) . ?
C55 C54 1.404(14) . ?
C67 C68 1.380(14) . ?
C27 C28 1.338(13) . ?
C27 C26 1.372(13) . ?
C28 C29 1.379(13) . ?
N3 O3 1.306(9) . ?
N3 C47 1.326(11) . ?
N3 C57 1.323(12) . ?
C51 C52 1.405(16) . ?
C26 C25 1.388(13) . ?
C95 C94 1.373(13) . ?
C94 C93 1.358(13) . ?
C48 C47 1.354(13) . ?
C64 C65 1.322(14) . ?
C64 C63 1.357(16) . ?
C66 C65 1.393(14) . ?
C62 C63 1.383(16) . ?
